data_2220046
loop_
_publ_author_name
'Liu, Li'
'Jian, Fang-Fang'

_publ_section_title
;
 <i>N</i>'-[(5-Methylfuran-2-yl)methylene]isonicotinohydrazide
;
_journal_coeditor_code AT2662
_journal_issue 12
_journal_name_full 'Acta Crystallographica Section E'
_journal_page_first o2370
_journal_paper_doi 10.1107/S1600536808037276
_journal_volume 64
_journal_year 2008
_chemical_formula_iupac 'C12 H11 N3 O2'
_chemical_formula_moiety 'C12 H11 N3 O2'
_chemical_formula_sum 'C12 H11 N3 O2'
_chemical_formula_weight 229.24
_chemical_name_systematic
;
<i>N</i>'-[(5-Methylfuran-2-yl)methylene]isonicotinohydrazide
;
_space_group_IT_number 88
_symmetry_cell_setting tetragonal
_symmetry_space_group_name_Hall '-I 4ad'
_symmetry_space_group_name_H-M 'I 41/a :2'
_atom_sites_solution_hydrogens geom
_atom_sites_solution_primary direct
_atom_sites_solution_secondary difmap
_audit_creation_method SHELXL-97
_cell_angle_alpha 90.00
_cell_angle_beta 90.00
_cell_angle_gamma 90.00
_cell_formula_units_Z 16
_cell_length_a 17.313(3)
_cell_length_b 17.313(3)
_cell_length_c 15.749(5)
_cell_measurement_reflns_used 4665
_cell_measurement_temperature 273(2)
_cell_measurement_theta_max 27.15
_cell_measurement_theta_min 2.93
_cell_volume 4720.6(19)
_computing_cell_refinement 'SAINT (Bruker, 1997)'
_computing_data_collection 'SMART (Bruker, 1997)'
_computing_data_reduction 'SAINT (Bruker, 1997)'
_computing_molecular_graphics 'SHELXTL (Sheldrick, 2008)'
_computing_publication_material 'SHELXTL (Sheldrick, 2008)'
_computing_structure_refinement 'SHELXL97 (Sheldrick, 2008)'
_computing_structure_solution 'SHELXS97 (Sheldrick, 2008)'
_diffrn_ambient_temperature 273(2)
_diffrn_measured_fraction_theta_full 0.990
_diffrn_measured_fraction_theta_max 0.990
_diffrn_measurement_device_type 'Bruker SMART CCD area-detector'
_diffrn_measurement_method '\f and \w'
_diffrn_radiation_monochromator graphite
_diffrn_radiation_source 'fine-focus sealed tube'
_diffrn_radiation_type MoK\a
_diffrn_radiation_wavelength 0.71073
_diffrn_reflns_av_R_equivalents 0.0279
_diffrn_reflns_av_sigmaI/netI 0.0199
_diffrn_reflns_limit_h_max 23
_diffrn_reflns_limit_h_min -16
_diffrn_reflns_limit_k_max 22
_diffrn_reflns_limit_k_min -22
_diffrn_reflns_limit_l_max 20
_diffrn_reflns_limit_l_min -20
_diffrn_reflns_number 14901
_diffrn_reflns_theta_full 28.32
_diffrn_reflns_theta_max 28.32
_diffrn_reflns_theta_min 1.75
_exptl_absorpt_coefficient_mu 0.091
_exptl_absorpt_correction_type none
_exptl_crystal_colour yellow
_exptl_crystal_density_diffrn 1.290
_exptl_crystal_density_method 'not measured'
_exptl_crystal_description block
_exptl_crystal_F_000 1920
_exptl_crystal_size_max 0.25
_exptl_crystal_size_mid 0.20
_exptl_crystal_size_min 0.19
_refine_diff_density_max 0.166
_refine_diff_density_min -0.144
_refine_ls_extinction_coef 0.0031(3)
_refine_ls_extinction_expression Fc^*^=kFc[1+0.001xFc^2^\l^3^/sin(2\q)]^-1/4^
_refine_ls_extinction_method 'SHELXL97 (Sheldrick, 2008)'
_refine_ls_goodness_of_fit_ref 1.042
_refine_ls_hydrogen_treatment constr
_refine_ls_matrix_type full
_refine_ls_number_parameters 155
_refine_ls_number_reflns 2911
_refine_ls_number_restraints 0
_refine_ls_restrained_S_all 1.042
_refine_ls_R_factor_all 0.0587
_refine_ls_R_factor_gt 0.0411
_refine_ls_shift/su_max 0.000
_refine_ls_shift/su_mean 0.000
_refine_ls_structure_factor_coef Fsqd
_refine_ls_weighting_details 'calc w=1/[\s^2^(Fo^2^)+(0.0456P)^2^+2.257P] where P=(Fo^2^+2Fc^2^)/3'
_refine_ls_weighting_scheme calc
_refine_ls_wR_factor_gt 0.1048
_refine_ls_wR_factor_ref 0.1167
_reflns_number_gt 2151
_reflns_number_total 2911
_reflns_threshold_expression I>2\s(I)
_cod_data_source_file at2662.cif
_cod_data_source_block I
_cod_original_cell_volume 4720.5(18)
_cod_original_sg_symbol_H-M ' I 41/a'
_cod_database_code 2220046
_cod_database_fobs_code 2220046

loop_
_symmetry_equiv_pos_as_xyz
'x, y, z'
'-x+1/2, -y, z+1/2'
'-y+3/4, x+1/4, z+1/4'
'y+3/4, -x+3/4, z+3/4'
'x+1/2, y+1/2, z+1/2'
'-x+1, -y+1/2, z+1'
'-y+5/4, x+3/4, z+3/4'
'y+5/4, -x+5/4, z+5/4'
'-x, -y, -z'
'x-1/2, y, -z-1/2'
'y-3/4, -x-1/4, -z-1/4'
'-y-3/4, x-3/4, -z-3/4'
'-x+1/2, -y+1/2, -z+1/2'
'x, y+1/2, -z'
'y-1/4, -x+1/4, -z+1/4'
'-y-1/4, x-1/4, -z-1/4'

loop_
_atom_site_type_symbol
_atom_site_label
_atom_site_fract_x
_atom_site_fract_y
_atom_site_fract_z
_atom_site_U_iso_or_equiv
_atom_site_adp_type
_atom_site_calc_flag
_atom_site_refinement_flags
_atom_site_occupancy
O O2 0.58347(5) 0.51303(5) 0.10958(6) 0.0482(3) Uani d . 1
N N3 0.72302(6) 0.49350(7) 0.03623(7) 0.0427(3) Uani d . 1
C C12 0.67464(8) 0.53721(7) -0.00223(9) 0.0423(3) Uani d . 1
H H12A 0.6866 0.5578 -0.0552 0.051 Uiso calc R 1
N N2 0.79076(6) 0.47620(7) -0.00603(7) 0.0443(3) Uani d . 1
H H2A 0.7980 0.4901 -0.0578 0.053 Uiso calc R 1
C C8 0.60143(8) 0.55421(7) 0.03726(8) 0.0417(3) Uani d . 1
O O1 0.83833(7) 0.42110(8) 0.11302(7) 0.0750(4) Uani d . 1
C C4 0.91448(8) 0.41092(8) -0.01179(8) 0.0442(3) Uani d . 1
C C11 0.84487(8) 0.43670(9) 0.03721(8) 0.0460(3) Uani d . 1
C C9 0.51105(8) 0.53616(9) 0.13450(10) 0.0513(4) Uani d . 1
C C7 0.54259(8) 0.60254(8) 0.01805(10) 0.0505(4) Uani d . 1
H H7A 0.5402 0.6366 -0.0276 0.061 Uiso calc R 1
C C3 0.91374(8) 0.39635(10) -0.09860(9) 0.0531(4) Uani d . 1
H H3B 0.8696 0.4056 -0.1307 0.064 Uiso calc R 1
N N1 1.04629(8) 0.35518(10) -0.09513(9) 0.0736(5) Uani d . 1
C C5 0.98256(9) 0.39741(11) 0.03194(10) 0.0640(5) Uani d . 1
H H5A 0.9853 0.4061 0.0901 0.077 Uiso calc R 1
C C2 0.98006(9) 0.36780(11) -0.13609(10) 0.0650(5) Uani d . 1
H H2B 0.9784 0.3566 -0.1938 0.078 Uiso calc R 1
C C6 0.48512(9) 0.59116(9) 0.08124(11) 0.0561(4) Uani d . 1
H H6A 0.4382 0.6170 0.0851 0.067 Uiso calc R 1
C C1 1.04634(10) 0.37078(13) -0.01203(12) 0.0758(6) Uani d . 1
H H1B 1.0920 0.3633 0.0180 0.091 Uiso calc R 1
C C10 0.47813(11) 0.49172(12) 0.20700(12) 0.0760(6) Uani d . 1
H H10A 0.4277 0.5113 0.2203 0.114 Uiso calc R 1
H H10B 0.5112 0.4971 0.2556 0.114 Uiso calc R 1
H H10C 0.4743 0.4382 0.1918 0.114 Uiso calc R 1

loop_
_atom_site_aniso_label
_atom_site_aniso_U_11
_atom_site_aniso_U_22
_atom_site_aniso_U_33
_atom_site_aniso_U_12
_atom_site_aniso_U_13
_atom_site_aniso_U_23
O2 0.0471(5) 0.0516(6) 0.0459(6) 0.0050(4) 0.0087(4) 0.0080(4)
N3 0.0440(6) 0.0466(6) 0.0374(6) 0.0030(5) 0.0080(5) 0.0042(5)
C12 0.0482(7) 0.0410(7) 0.0377(7) -0.0013(5) 0.0043(5) 0.0035(5)
N2 0.0455(6) 0.0564(7) 0.0309(5) 0.0060(5) 0.0089(4) 0.0086(5)
C8 0.0469(7) 0.0390(7) 0.0393(7) -0.0019(5) 0.0027(5) 0.0022(5)
O1 0.0740(8) 0.1156(10) 0.0355(6) 0.0391(7) 0.0150(5) 0.0225(6)
C4 0.0432(7) 0.0547(8) 0.0346(7) 0.0036(6) 0.0027(5) 0.0012(6)
C11 0.0493(8) 0.0564(8) 0.0324(7) 0.0078(6) 0.0065(5) 0.0053(6)
C9 0.0462(8) 0.0537(8) 0.0540(9) 0.0000(6) 0.0107(6) -0.0028(7)
C7 0.0529(8) 0.0440(7) 0.0545(9) 0.0040(6) 0.0006(6) 0.0051(6)
C3 0.0429(7) 0.0785(10) 0.0379(7) 0.0050(7) -0.0012(6) -0.0047(7)
N1 0.0497(8) 0.1162(13) 0.0550(8) 0.0166(8) 0.0024(6) -0.0196(8)
C5 0.0577(9) 0.0961(13) 0.0381(8) 0.0182(9) -0.0062(7) -0.0109(8)
C2 0.0546(9) 0.1006(13) 0.0399(8) 0.0090(9) 0.0034(7) -0.0151(8)
C6 0.0468(8) 0.0544(9) 0.0672(10) 0.0085(6) 0.0047(7) -0.0014(7)
C1 0.0483(9) 0.1212(16) 0.0579(10) 0.0220(10) -0.0099(7) -0.0188(10)
C10 0.0718(12) 0.0839(13) 0.0722(12) 0.0022(9) 0.0292(9) 0.0134(10)

loop_
_atom_type_symbol
_atom_type_description
_atom_type_scat_dispersion_real
_atom_type_scat_dispersion_imag
_atom_type_scat_source
C C 0.0033 0.0016 'International Tables Vol C Tables 4.2.6.8 and 6.1.1.4'
H H 0.0000 0.0000 'International Tables Vol C Tables 4.2.6.8 and 6.1.1.4'
N N 0.0061 0.0033 'International Tables Vol C Tables 4.2.6.8 and 6.1.1.4'
O O 0.0106 0.0060 'International Tables Vol C Tables 4.2.6.8 and 6.1.1.4'

loop_
_geom_angle_atom_site_label_1
_geom_angle_atom_site_label_2
_geom_angle_atom_site_label_3
_geom_angle
C9 O2 C8 106.92(11)
C12 N3 N2 117.08(11)
N3 C12 C8 119.42(12)
N3 C12 H12A 120.3
C8 C12 H12A 120.3
C11 N2 N3 117.23(11)
C11 N2 H2A 121.4
N3 N2 H2A 121.4
C7 C8 O2 109.55(12)
C7 C8 C12 133.77(13)
O2 C8 C12 116.66(11)
C5 C4 C3 117.78(13)
C5 C4 C11 118.59(12)
C3 C4 C11 123.56(12)
O1 C11 N2 122.64(12)
O1 C11 C4 120.56(13)
N2 C11 C4 116.79(11)
C6 C9 O2 109.43(13)
C6 C9 C10 135.66(15)
O2 C9 C10 114.68(14)
C8 C7 C6 106.55(13)
C8 C7 H7A 126.7
C6 C7 H7A 126.7
C2 C3 C4 118.50(14)
C2 C3 H3B 120.7
C4 C3 H3B 120.7
C2 N1 C1 116.18(14)
C1 C5 C4 119.14(14)
C1 C5 H5A 120.4
C4 C5 H5A 120.4
N1 C2 C3 124.47(14)
N1 C2 H2B 117.8
C3 C2 H2B 117.8
C9 C6 C7 107.52(13)
C9 C6 H6A 126.2
C7 C6 H6A 126.2
N1 C1 C5 123.88(15)
N1 C1 H1B 118.1
C5 C1 H1B 118.1
C9 C10 H10A 109.5
C9 C10 H10B 109.5
H10A C10 H10B 109.5
C9 C10 H10C 109.5
H10A C10 H10C 109.5
H10B C10 H10C 109.5

loop_
_geom_bond_atom_site_label_1
_geom_bond_atom_site_label_2
_geom_bond_distance
O2 C9 1.3735(16)
O2 C8 1.3793(16)
N3 C12 1.2812(17)
N3 N2 1.3813(15)
C12 C8 1.4421(18)
C12 H12A 0.9300
N2 C11 1.3450(17)
N2 H2A 0.8600
C8 C7 1.3526(19)
O1 C11 1.2293(16)
C4 C5 1.385(2)
C4 C3 1.3904(19)
C4 C11 1.4990(18)
C9 C6 1.346(2)
C9 C10 1.490(2)
C7 C6 1.421(2)
C7 H7A 0.9300
C3 C2 1.383(2)
C3 H3B 0.9300
N1 C2 1.334(2)
N1 C1 1.336(2)
C5 C1 1.383(2)
C5 H5A 0.9300
C2 H2B 0.9300
C6 H6A 0.9300
C1 H1B 0.9300
C10 H10A 0.9600
C10 H10B 0.9600
C10 H10C 0.9600

loop_
_geom_hbond_atom_site_label_D
_geom_hbond_atom_site_label_H
_geom_hbond_atom_site_label_A
_geom_hbond_site_symmetry_A
_geom_hbond_distance_DH
_geom_hbond_distance_HA
_geom_hbond_distance_DA
_geom_hbond_angle_DHA
_geom_hbond_publ_flag
N2 H2A O1 7_544 0.86 2.18 2.9083(19) 143 yes
N2 H2A N3 7_544 0.86 2.58 3.3255(19) 146 yes

loop_
_cod_related_entry_id
_cod_related_entry_database
_cod_related_entry_code
1 ChemSpider 4536501
